data_4117035
loop_
_publ_author_name
'Kirill A. Lukin'
'Jianchang Li'
'Philip E. Eaton'
'Nobuhiro Kanomata'
'J\"urgen Hain'
'Eric Punzalan'
'Richard Gilardi'

_publ_contact_author
;
      Richard Gilardi
      Laboratory for the Structure of Matter
      The Naval Research Laboratory, Code 6030
      Washington, D. C. ; USA 20375-5341
;
_publ_contact_author_email gilardi@nrl.navy.mil
_publ_contact_author_fax '202 767 6874'
_publ_contact_author_phone '202 767 3463'
_publ_section_title
;
 Synthesis and Chemistry of 1,3,5,7-Tetranitrocubane Including Measurement
 of Its Acidity, Formation of o-Nitro Anions, and the First Preparations
 of Pentanitrocubane and Hexanitrocubane 1
;
_journal_name_full 'Journal of the American Chemical Society'
_journal_page_first 9591
_journal_page_last 9602
_journal_paper_doi 10.1021/ja970552q
_journal_volume 119
_journal_year 1997
_chemical_formula_sum 'C8 H3 N5 O10'
_chemical_formula_weight 329.15
_chemical_name_systematic
;
           1,2,3,5,7-Pentanitrocubane
;
_space_group_IT_number 14
_symmetry_cell_setting monoclinic
_symmetry_space_group_name_Hall '-P 2ybc'
_symmetry_space_group_name_H-M 'P 1 21/c 1'
_atom_sites_solution_hydrogens difmap
_atom_sites_solution_primary direct
_audit_creation_method SHELXL
_cell_angle_alpha 90.00
_cell_angle_beta 113.21(5)
_cell_angle_gamma 90.00
_cell_formula_units_Z 4
_cell_length_a 6.637(3)
_cell_length_b 23.275(14)
_cell_length_c 7.860(5)
_cell_measurement_reflns_used 22
_cell_measurement_temperature 294(2)
_cell_measurement_theta_max 30.17
_cell_measurement_theta_min 7.22
_cell_volume 1115.9(12)
_computing_cell_refinement 'Siemens XSCANS'
_computing_data_collection 'Siemens XSCANS'
_computing_data_reduction 'Siemens SHELXTL'
_computing_molecular_graphics 'Siemens SHELXTL'
_computing_publication_material 'Siemens SHELXTL'
_computing_structure_refinement 'SHELXL-93 (Sheldrick, 1993)'
_computing_structure_solution 'SHELXS-86 (Sheldrick, 1990)'
_diffrn_ambient_temperature 294(2)
_diffrn_measurement_device 'Siemens P4'
_diffrn_measurement_method '\w scans'
_diffrn_radiation_monochromator graphite
_diffrn_radiation_source 'fine-focus sealed tube'
_diffrn_radiation_type CuK\a
_diffrn_radiation_wavelength 1.54178
_diffrn_reflns_av_R_equivalents 0.0296
_diffrn_reflns_av_sigmaI/netI 0.0587
_diffrn_reflns_limit_h_max 6
_diffrn_reflns_limit_h_min -1
_diffrn_reflns_limit_k_max 1
_diffrn_reflns_limit_k_min -22
_diffrn_reflns_limit_l_max 7
_diffrn_reflns_limit_l_min -7
_diffrn_reflns_number 1542
_diffrn_reflns_theta_max 47.97
_diffrn_reflns_theta_min 3.80
_diffrn_standards_decay_% 8.55
_diffrn_standards_interval_count 97
_diffrn_standards_number 3
_exptl_absorpt_coefficient_mu 1.658
_exptl_absorpt_correction_T_max 0.9834
_exptl_absorpt_correction_T_min 0.7184
_exptl_absorpt_correction_type integration
_exptl_crystal_colour clear_yellowish
_exptl_crystal_density_diffrn 1.959
_exptl_crystal_description Thin_plate
_exptl_crystal_F_000 664
_exptl_crystal_size_max .40
_exptl_crystal_size_mid .35
_exptl_crystal_size_min .01
_refine_diff_density_max 0.294
_refine_diff_density_min -0.302
_refine_diff_density_rms 0.079
_refine_ls_extinction_coef 0.0033(13)
_refine_ls_extinction_expression Fc^*^=kFc[1+0.001xFc^2^\l^3^/sin(2\q)]^-1/4^
_refine_ls_extinction_method SHELXL
_refine_ls_goodness_of_fit_all 1.109
_refine_ls_goodness_of_fit_obs 1.100
_refine_ls_hydrogen_treatment 'xyz refined, Uiso set 1.2 x neighbor Uequiv'
_refine_ls_matrix_type full
_refine_ls_number_parameters 218
_refine_ls_number_reflns 1044
_refine_ls_number_restraints 0
_refine_ls_restrained_S_all 1.265
_refine_ls_restrained_S_obs 1.100
_refine_ls_R_factor_all 0.1136
_refine_ls_R_factor_obs 0.0668
_refine_ls_shift/esd_max -0.001
_refine_ls_shift/esd_mean 0.000
_refine_ls_structure_factor_coef Fsqd
_refine_ls_weighting_details 'w=1/[\s^2^(Fo^2^)+(0.0934P)^2^+4.8692P] where P=(Fo^2^+2Fc^2^)/3'
_refine_ls_weighting_scheme calc
_refine_ls_wR_factor_all 0.2497
_refine_ls_wR_factor_obs 0.1647
_reflns_number_observed 686
_reflns_number_total 1051
_reflns_observed_criterion >2sigma(I)
_cod_data_source_file ja970552q_1.cif
_cod_data_source_block eat29sl
_cod_depositor_comments
;
The following automatic conversions were performed:

'_refine_ls_weighting_scheme' value 'calc
w=1/[\s^2^(Fo^2^)+(0.0934P)^2^+4.8692P] where P=(Fo^2^+2Fc^2^)/3' was
changed to 'calc'. New tag '_refine_ls_weighting_details' was
created. The value of the new tag was set to
'w=1/[\s^2^(Fo^2^)+(0.0934P)^2^+4.8692P] where P=(Fo^2^+2Fc^2^)/3'.

Automatic conversion script
Id: cif_fix_values 3143 2015-03-26 13:38:13Z robertas 
;
_cod_original_cell_volume 1115.8(11)
_cod_database_code 4117035

loop_
_symmetry_equiv_pos_as_xyz
'x, y, z'
'-x, y+1/2, -z+1/2'
'-x, -y, -z'
'x, -y-1/2, z-1/2'

loop_
_atom_site_aniso_label
_atom_site_aniso_U_11
_atom_site_aniso_U_22
_atom_site_aniso_U_33
_atom_site_aniso_U_23
_atom_site_aniso_U_13
_atom_site_aniso_U_12
C1 0.027(6) 0.066(7) 0.071(8) -0.006(6) 0.026(6) 0.000(5)
N1 0.040(6) 0.081(8) 0.058(7) 0.000(6) 0.027(5) 0.005(6)
O1A 0.064(5) 0.086(6) 0.081(6) -0.032(5) 0.016(4) 0.000(5)
O1B 0.064(5) 0.113(7) 0.068(6) -0.010(5) 0.017(4) 0.008(5)
C2 0.026(5) 0.055(6) 0.076(7) 0.001(6) 0.038(5) 0.013(5)
N2 0.056(7) 0.077(8) 0.071(7) -0.001(6) 0.030(5) -0.010(7)
O2A 0.053(5) 0.114(7) 0.115(7) 0.013(5) 0.051(5) -0.003(5)
O2B 0.060(5) 0.078(6) 0.125(8) 0.011(6) 0.042(5) 0.009(5)
C3 0.038(6) 0.051(6) 0.049(6) 0.008(5) 0.026(5) 0.008(5)
N3 0.054(6) 0.075(7) 0.052(6) 0.010(5) 0.031(5) 0.007(5)
O3A 0.111(7) 0.100(7) 0.113(7) 0.014(5) 0.090(6) 0.031(6)
O3B 0.098(7) 0.123(8) 0.072(6) 0.035(6) 0.051(5) 0.040(6)
C4 0.025(6) 0.058(7) 0.075(8) 0.000(6) 0.026(5) -0.006(5)
C5 0.024(5) 0.053(7) 0.064(7) 0.009(6) 0.023(5) 0.000(5)
N5 0.046(6) 0.083(8) 0.063(8) -0.003(6) 0.031(6) 0.004(5)
O5A 0.089(7) 0.094(7) 0.096(7) -0.003(6) 0.034(6) -0.020(5)
O5B 0.093(7) 0.103(7) 0.082(7) 0.033(6) 0.037(6) 0.009(5)
C6 0.032(6) 0.068(7) 0.047(7) 0.003(6) 0.025(5) -0.003(5)
C7 0.029(6) 0.058(6) 0.058(7) -0.005(5) 0.018(5) 0.002(5)
N7 0.049(7) 0.072(7) 0.090(9) -0.002(6) 0.040(7) 0.006(5)
O7A 0.117(8) 0.121(8) 0.117(8) 0.009(6) 0.085(7) 0.045(6)
O7B 0.067(6) 0.144(9) 0.092(7) 0.002(6) 0.013(5) 0.053(6)
C8 0.033(6) 0.062(7) 0.057(7) 0.013(6) 0.025(5) 0.007(5)

loop_
_atom_site_label
_atom_site_type_symbol
_atom_site_fract_x
_atom_site_fract_y
_atom_site_fract_z
_atom_site_U_iso_or_equiv
_atom_site_thermal_displace_type
_atom_site_occupancy
_atom_site_calc_flag
C1 C 0.5080(15) 0.3921(4) 0.3803(15) 0.052(3) Uani 1 d
N1 N 0.6949(14) 0.4094(5) 0.5516(12) 0.057(3) Uani 1 d
O1A O 0.7022(12) 0.4575(4) 0.6077(11) 0.081(3) Uani 1 d
O1B O 0.8248(14) 0.3715(4) 0.6300(12) 0.085(3) Uani 1 d
C2 C 0.5087(14) 0.3409(4) 0.2574(14) 0.047(3) Uani 1 d
N2 N 0.6981(16) 0.3054(5) 0.2785(13) 0.067(3) Uani 1 d
O2A O 0.8544(13) 0.3304(4) 0.2689(12) 0.088(3) Uani 1 d
O2B O 0.6936(12) 0.2550(4) 0.3099(12) 0.086(3) Uani 1 d
C3 C 0.3802(14) 0.3801(4) 0.0887(13) 0.043(3) Uani 1 d
N3 N 0.4203(15) 0.3875(4) -0.0863(12) 0.057(2) Uani 1 d
O3A O 0.5523(15) 0.3568(4) -0.1090(12) 0.094(3) Uani 1 d
O3B O 0.3184(15) 0.4245(4) -0.1866(12) 0.092(3) Uani 1 d
C4 C 0.1573(15) 0.3581(4) 0.0862(16) 0.050(3) Uani 1 d
H4 H 0.0282(164) 0.3447(39) -0.0068(137) 0.061 Uiso 1 d
C5 C 0.2831(13) 0.3214(4) 0.2568(13) 0.045(3) Uani 1 d
N5 N 0.2416(15) 0.2611(4) 0.2978(16) 0.061(3) Uani 1 d
O5A O 0.1149(16) 0.2330(4) 0.1740(14) 0.094(3) Uani 1 d
O5B O 0.3414(15) 0.2445(4) 0.4545(14) 0.092(3) Uani 1 d
C6 C 0.2858(15) 0.3707(4) 0.3860(15) 0.046(3) Uani 1 d
H6 H 0.2573(144) 0.3646(37) 0.4899(131) 0.056 Uiso 1 d
C7 C 0.1617(14) 0.4084(4) 0.2167(13) 0.048(3) Uani 1 d
N7 N -0.0291(15) 0.4427(4) 0.1966(17) 0.066(3) Uani 1 d
O7A O -0.0654(15) 0.4545(4) 0.3303(14) 0.106(3) Uani 1 d
O7B O -0.1459(14) 0.4585(4) 0.0412(14) 0.107(3) Uani 1 d
C8 C 0.3818(14) 0.4310(5) 0.2110(13) 0.048(3) Uani 1 d
H8 H 0.4101(145) 0.4704(41) 0.1947(121) 0.058 Uiso 1 d

loop_
_atom_type_symbol
_atom_type_description
_atom_type_scat_dispersion_real
_atom_type_scat_dispersion_imag
_atom_type_scat_source
C C 0.0181 0.0091 'International Tables Vol C Tables 4.2.6.8 and 6.1.1.4'
H H 0.0000 0.0000 'International Tables Vol C Tables 4.2.6.8 and 6.1.1.4'
N N 0.0311 0.0180 'International Tables Vol C Tables 4.2.6.8 and 6.1.1.4'
O O 0.0492 0.0322 'International Tables Vol C Tables 4.2.6.8 and 6.1.1.4'

loop_
_geom_angle_atom_site_label_1
_geom_angle_atom_site_label_2
_geom_angle_atom_site_label_3
_geom_angle
N1 C1 C2 125.0(8)
N1 C1 C8 126.6(9)
C2 C1 C8 92.7(8)
N1 C1 C6 121.2(8)
C2 C1 C6 90.4(7)
C8 C1 C6 90.8(7)
O1A N1 O1B 125.0(10)
O1A N1 C1 119.1(10)
O1B N1 C1 115.8(10)
N2 C2 C1 125.8(8)
N2 C2 C3 125.9(8)
C1 C2 C3 86.8(7)
N2 C2 C5 128.2(9)
C1 C2 C5 89.2(6)
C3 C2 C5 88.0(7)
O2B N2 O2A 124.7(10)
O2B N2 C2 119.1(9)
O2A N2 C2 116.2(10)
N3 C3 C8 121.7(8)
N3 C3 C4 122.2(8)
C8 C3 C4 92.0(7)
N3 C3 C2 127.5(8)
C8 C3 C2 93.0(7)
C4 C3 C2 91.0(7)
O3B N3 O3A 126.5(9)
O3B N3 C3 115.5(9)
O3A N3 C3 118.0(9)
C5 C4 C7 88.8(8)
C5 C4 C3 89.2(7)
C7 C4 C3 88.5(7)
N5 C5 C6 121.2(8)
N5 C5 C4 129.2(8)
C6 C5 C4 91.3(8)
N5 C5 C2 122.1(8)
C6 C5 C2 91.2(7)
C4 C5 C2 91.8(7)
O5A N5 O5B 125.4(11)
O5A N5 C5 118.0(10)
O5B N5 C5 116.6(10)
C5 C6 C7 89.5(8)
C5 C6 C1 89.1(7)
C7 C6 C1 89.0(7)
N7 C7 C6 123.8(9)
N7 C7 C4 123.7(8)
C6 C7 C4 90.3(8)
N7 C7 C8 126.5(8)
C6 C7 C8 91.7(7)
C4 C7 C8 90.5(7)
O7A N7 O7B 122.8(10)
O7A N7 C7 119.9(11)
O7B N7 C7 117.3(10)
C3 C8 C1 87.4(8)
C3 C8 C7 89.0(7)
C1 C8 C7 88.5(7)

loop_
_geom_bond_atom_site_label_1
_geom_bond_atom_site_label_2
_geom_bond_distance
C1 N1 1.482(13)
C1 C2 1.535(13)
C1 C8 1.553(14)
C1 C6 1.574(13)
N1 O1A 1.198(11)
N1 O1B 1.217(11)
C2 N2 1.457(12)
C2 C3 1.558(13)
C2 C5 1.563(12)
N2 O2B 1.202(11)
N2 O2A 1.217(11)
C3 N3 1.510(12)
C3 C8 1.523(14)
C3 C4 1.558(12)
N3 O3B 1.183(10)
N3 O3A 1.198(10)
C4 C5 1.531(14)
C4 C7 1.549(14)
C5 N5 1.490(13)
C5 C6 1.526(14)
N5 O5A 1.199(11)
N5 O5B 1.209(10)
C6 C7 1.535(14)
C7 N7 1.452(13)
C7 C8 1.569(13)
N7 O7A 1.199(11)
N7 O7B 1.217(11)

loop_
_geom_torsion_atom_site_label_1
_geom_torsion_atom_site_label_2
_geom_torsion_atom_site_label_3
_geom_torsion_atom_site_label_4
_geom_torsion
O1B N1 C1 C2 -24.6(13)
O2B N2 C2 C5 -4.6(16)
O3A N3 C3 C2 7.1(14)
O5A N5 C5 C4 12.3(14)
O7A N7 C7 C6 19.0(15)
N1 C1 C2 N2 -7.0(15)
N3 C3 C2 N2 2.3(15)
N5 C5 C2 N2 6.1(15)
